data_1507890
loop_
_publ_author_name
'AlHujran, Tayel A.'
'Dawe, Louise N.'
'Georghiou, Paris E.'

_publ_section_title
;
 Synthesis of functionalized acenaphthenes and a new class of
 homooxacalixarenes.
;
_journal_issue 13
_journal_name_full 'Organic letters'
_journal_page_first 3530
_journal_page_last 3533
_journal_paper_doi 10.1021/ol301538s
_journal_volume 14
_journal_year 2012
_chemical_formula_moiety 'C64 H64 O12, 0.25(C6 H14)'
_chemical_formula_sum 'C65.5 H67.5 O12'
_chemical_formula_weight 1046.75
_chemical_name_systematic
; 
 ? 
;
_space_group_IT_number 142
_symmetry_cell_setting tetragonal
_symmetry_Int_Tables_number 142
_symmetry_space_group_name_Hall '-I 4bd 2c'
_symmetry_space_group_name_H-M 'I 41/a c d :2'
_atom_sites_solution_hydrogens geom
_atom_sites_solution_primary direct
_atom_sites_solution_secondary difmap
_audit_creation_method SHELXL-97
_cell_angle_alpha 90.00
_cell_angle_beta 90.00
_cell_angle_gamma 90.00
_cell_formula_units_Z 16
_cell_length_a 27.6050(9)
_cell_length_b 27.6050(9)
_cell_length_c 32.4280(13)
_cell_measurement_reflns_used 23909
_cell_measurement_temperature 295(2)
_cell_measurement_theta_max 29.6
_cell_measurement_theta_min 1.8
_cell_volume 24711.3(15)
_computing_cell_refinement 'CrystalClear-SM Expert 2.0 r4 (Rigaku, 2009)'
_computing_data_collection 'CrystalClear-SM Expert 2.0 r4 (Rigaku, 2009)'
_computing_data_reduction 'CrystalClear-SM Expert 2.0 r4 (Rigaku, 2009)'
_computing_molecular_graphics 'CrystalStructure 4.0 (Rigaku, 2010)'
_computing_publication_material 'CrystalStructure 4.0 (Rigaku, 2010)'
_computing_structure_refinement 'SHELXL-97 (Acta Cryst.2008, A64, 112-122)'
_computing_structure_solution 'SHELXL-97 (Acta Cryst.2008, A64, 112-122)'
_diffrn_ambient_temperature 295(2)
_diffrn_detector_area_resol_mean 14.63
_diffrn_measured_fraction_theta_full 0.996
_diffrn_measured_fraction_theta_max 0.996
_diffrn_measurement_device_type 'Rigaku Saturn70 CCD'
_diffrn_measurement_method \w
_diffrn_radiation_monochromator 'graphite - Rigaku SHINE'
_diffrn_radiation_source 'fine-focus sealed tube'
_diffrn_radiation_type MoK\a
_diffrn_radiation_wavelength 0.71075
_diffrn_reflns_av_R_equivalents 0.0000
_diffrn_reflns_av_sigmaI/netI 0.0354
_diffrn_reflns_limit_h_max 23
_diffrn_reflns_limit_h_min 0
_diffrn_reflns_limit_k_max 33
_diffrn_reflns_limit_k_min 0
_diffrn_reflns_limit_l_max 39
_diffrn_reflns_limit_l_min 0
_diffrn_reflns_number 5752
_diffrn_reflns_theta_full 25.50
_diffrn_reflns_theta_max 25.50
_diffrn_reflns_theta_min 3.21
_exptl_absorpt_coefficient_mu 0.077
_exptl_absorpt_correction_T_max 0.995
_exptl_absorpt_correction_T_min 0.991
_exptl_absorpt_correction_type numerical
_exptl_absorpt_process_details '(T. Higashi, 2000)'
_exptl_crystal_colour Colorless
_exptl_crystal_density_diffrn 1.125
_exptl_crystal_density_method 'not measured'
_exptl_crystal_description Prism
_exptl_crystal_F_000 8904
_exptl_crystal_size_max 0.14
_exptl_crystal_size_mid 0.14
_exptl_crystal_size_min 0.14
_platon_squeeze_details
;
The Platon Squeeze procedure was applied to recover 228 electrons per 
unit cell in four voids that were sufficiently large to contain a small
molecule (total volume 5143 ^A^3); with Z = 16, that is 14.25 electrons 
per formula unit.  Discrete lattice solvent could not be located
from difference maps, however, each void electron count (57 electrons)
is consistent with the presence of one hexane molecule (50 electrons).
The formula was therefore adjusted by 0.25 hexane to reflect this 
electron contribution to the calculation of the intensive properties.
PLATON Reference : Spek, A.L. (2003), J.Appl.Cryst. 36, 7-13.
;
_refine_diff_density_max 0.199
_refine_diff_density_min -0.204
_refine_diff_density_rms 0.047
_refine_ls_extinction_method none
_refine_ls_goodness_of_fit_ref 1.160
_refine_ls_hydrogen_treatment constr
_refine_ls_matrix_type full
_refine_ls_number_parameters 347
_refine_ls_number_reflns 5752
_refine_ls_number_restraints 0
_refine_ls_restrained_S_all 1.160
_refine_ls_R_factor_all 0.1274
_refine_ls_R_factor_gt 0.0904
_refine_ls_shift/su_max 0.000
_refine_ls_shift/su_mean 0.000
_refine_ls_structure_factor_coef Fsqd
_refine_ls_weighting_details 'calc w=1/[\s^2^(Fo^2^)+(0.0900P)^2^+18.1340P] where P=(Fo^2^+2Fc^2^)/3'
_refine_ls_weighting_scheme calc
_refine_ls_wR_factor_gt 0.2149
_refine_ls_wR_factor_ref 0.2371
_reflns_number_gt 4008
_reflns_number_total 5752
_reflns_threshold_expression >2sigma(I)
_cod_data_source_file ol301538s_si_002.cif
_cod_data_source_block 13
_cod_depositor_comments
;
The following automatic conversions were performed:

'_exptl_absorpt_correction_type' value 'Numerical' changed to
'numerical' according to
/home/saulius/struct/CIF-dictionaries/cif_core.dic dictionary named
'cif_core.dic' version 2.4.1 from 2010-06-29.

Automatic conversion script
Id: cif_fix_values 1891 2012-01-12 08:04:46Z andrius 

 Adding full bibliography for 1507890.cif.
;
_cod_original_sg_symbol_H-M 'I 41/a c d'
_cod_original_formula_sum 'C65.50 H67.50 O12'
_cod_database_code 1507890

loop_
_symmetry_equiv_pos_as_xyz
'x, y, z'
'-y+1/4, x+3/4, z+1/4'
'-x+1/2, -y, z+1/2'
'y+1/4, -x+1/4, z+3/4'
'-x, y, z+1/2'
'y+3/4, x+3/4, z+3/4'
'x+1/2, -y, z'
'-y+3/4, -x+1/4, z+1/4'
'x+1/2, y+1/2, z+1/2'
'-y+3/4, x+5/4, z+3/4'
'-x+1, -y+1/2, z+1'
'y+3/4, -x+3/4, z+5/4'
'-x+1/2, y+1/2, z+1'
'y+5/4, x+5/4, z+5/4'
'x+1, -y+1/2, z+1/2'
'-y+5/4, -x+3/4, z+3/4'
'-x, -y, -z'
'y-1/4, -x-3/4, -z-1/4'
'x-1/2, y, -z-1/2'
'-y-1/4, x-1/4, -z-3/4'
'x, -y, -z-1/2'
'-y-3/4, -x-3/4, -z-3/4'
'-x-1/2, y, -z'
'y-3/4, x-1/4, -z-1/4'
'-x+1/2, -y+1/2, -z+1/2'
'y+1/4, -x-1/4, -z+1/4'
'x, y+1/2, -z'
'-y+1/4, x+1/4, -z-1/4'
'x+1/2, -y+1/2, -z'
'-y-1/4, -x-1/4, -z-1/4'
'-x, y+1/2, -z+1/2'
'y-1/4, x+1/4, -z+1/4'

loop_
_atom_site_label
_atom_site_type_symbol
_atom_site_fract_x
_atom_site_fract_y
_atom_site_fract_z
_atom_site_U_iso_or_equiv
_atom_site_adp_type
_atom_site_occupancy
_atom_site_symmetry_multiplicity
_atom_site_calc_flag
_atom_site_refinement_flags
O1 O 0.90387(10) 0.00634(9) 0.14013(7) 0.0810(8) Uani 1 1 d .
O2 O 1.05364(10) 0.16430(10) -0.08584(7) 0.0863(8) Uani 1 1 d .
O3 O 1.09279(10) 0.10466(10) 0.23700(8) 0.0857(8) Uani 1 1 d .
O4 O 1.03871(10) 0.04974(9) 0.17863(7) 0.0776(7) Uani 1 1 d .
O5 O 0.98810(8) 0.17760(8) 0.02414(6) 0.0656(6) Uani 1 1 d .
O6 O 0.93878(10) 0.13159(8) 0.08941(7) 0.0741(7) Uani 1 1 d .
C1 C 1.04981(15) 0.10715(13) 0.25856(11) 0.0715(9) Uani 1 1 d .
C2 C 1.04941(16) 0.13043(13) 0.29604(11) 0.0776(10) Uani 1 1 d .
C3 C 1.00612(17) 0.13340(13) 0.31949(11) 0.0807(11) Uani 1 1 d .
H3 H 1.0065 0.1485 0.3451 0.097 Uiso 1 1 calc R
C4 C 0.96445(16) 0.11446(13) 0.30489(11) 0.0733(10) Uani 1 1 d .
C5 C 0.91286(16) 0.11365(14) 0.32107(12) 0.0875(12) Uani 1 1 d .
H5A H 0.9009 0.1464 0.3250 0.105 Uiso 1 1 calc R
H5B H 0.9112 0.0966 0.3472 0.105 Uiso 1 1 calc R
C6 C 0.88301(16) 0.08712(14) 0.28804(11) 0.0839(11) Uani 1 1 d .
H6A H 0.8676 0.0586 0.2995 0.101 Uiso 1 1 calc R
H6B H 0.8582 0.1082 0.2768 0.101 Uiso 1 1 calc R
C7 C 0.91938(15) 0.07315(12) 0.25499(10) 0.0723(10) Uani 1 1 d .
C8 C 0.91473(14) 0.04864(13) 0.21878(11) 0.0730(10) Uani 1 1 d .
H8 H 0.8845 0.0375 0.2104 0.088 Uiso 1 1 calc R
C9 C 0.95586(15) 0.04010(12) 0.19396(10) 0.0699(9) Uani 1 1 d .
C10 C 1.00058(15) 0.05766(12) 0.20543(10) 0.0689(9) Uani 1 1 d .
C11 C 1.00715(14) 0.08466(12) 0.24259(10) 0.0693(9) Uani 1 1 d .
C12 C 0.96512(15) 0.08980(12) 0.26679(10) 0.0687(9) Uani 1 1 d .
C13 C 0.97790(12) 0.13573(12) 0.00230(10) 0.0617(8) Uani 1 1 d .
C14 C 0.99303(13) 0.13311(13) -0.03828(10) 0.0677(9) Uani 1 1 d .
C15 C 0.98646(14) 0.08970(14) -0.06130(10) 0.0738(10) Uani 1 1 d .
H15 H 0.9975 0.0879 -0.0884 0.089 Uiso 1 1 calc R
C16 C 0.96412(13) 0.05094(14) -0.04380(10) 0.0709(10) Uani 1 1 d .
C17 C 0.95178(17) 0.00080(15) -0.05962(12) 0.0891(12) Uani 1 1 d .
H17A H 0.9810 -0.0167 -0.0670 0.107 Uiso 1 1 calc R
H17B H 0.9310 0.0028 -0.0837 0.107 Uiso 1 1 calc R
C18 C 0.92533(16) -0.02457(15) -0.02364(12) 0.0878(12) Uani 1 1 d .
H18A H 0.8926 -0.0334 -0.0316 0.105 Uiso 1 1 calc R
H18B H 0.9426 -0.0536 -0.0153 0.105 Uiso 1 1 calc R
C19 C 0.92463(13) 0.01222(12) 0.01083(11) 0.0674(9) Uani 1 1 d .
C20 C 0.90616(14) 0.01082(13) 0.04938(11) 0.0749(10) Uani 1 1 d .
H20 H 0.8901 -0.0168 0.0586 0.090 Uiso 1 1 calc R
C21 C 0.91131(13) 0.05171(13) 0.07596(10) 0.0679(9) Uani 1 1 d .
C22 C 0.93580(12) 0.09271(12) 0.06290(10) 0.0621(8) Uani 1 1 d .
C23 C 0.95444(12) 0.09608(12) 0.02188(9) 0.0593(8) Uani 1 1 d .
C24 C 0.94801(13) 0.05435(13) -0.00266(10) 0.0644(9) Uani 1 1 d .
C25 C 0.95161(15) 0.01004(13) 0.15480(11) 0.0759(10) Uani 1 1 d .
H25A H 0.9716 0.0245 0.1335 0.091 Uiso 1 1 calc R
H25B H 0.9640 -0.0222 0.1602 0.091 Uiso 1 1 calc R
C26 C 0.88920(14) 0.04854(14) 0.11818(11) 0.0771(10) Uani 1 1 d .
H26A H 0.8984 0.0770 0.1339 0.093 Uiso 1 1 calc R
H26B H 0.8542 0.0485 0.1156 0.093 Uiso 1 1 calc R
C27 C 1.01441(14) 0.17610(15) -0.05975(11) 0.0789(11) Uani 1 1 d .
H27A H 0.9894 0.1917 -0.0760 0.095 Uiso 1 1 calc R
H27B H 1.0254 0.1992 -0.0392 0.095 Uiso 1 1 calc R
C28 C 1.09685(15) 0.15449(16) -0.06318(13) 0.0907(12) Uani 1 1 d .
H28A H 1.1200 0.1384 -0.0811 0.109 Uiso 1 1 calc R
H28B H 1.0894 0.1327 -0.0406 0.109 Uiso 1 1 calc R
C29 C 1.09581(16) 0.13839(17) 0.20335(13) 0.0958(13) Uani 1 1 d .
H29A H 1.0687 0.1338 0.1853 0.115 Uiso 1 1 calc R
H29B H 1.1253 0.1330 0.1884 0.115 Uiso 1 1 calc R
H29C H 1.0955 0.1709 0.2139 0.115 Uiso 1 1 calc R
C30 C 1.06877(19) 0.00868(17) 0.18822(15) 0.1084(15) Uani 1 1 d .
H30A H 1.0844 0.0138 0.2143 0.130 Uiso 1 1 calc R
H30B H 1.0929 0.0048 0.1671 0.130 Uiso 1 1 calc R
H30C H 1.0491 -0.0200 0.1896 0.130 Uiso 1 1 calc R
C31 C 0.94846(14) 0.21075(13) 0.02707(11) 0.0747(10) Uani 1 1 d .
H31A H 0.9414 0.2237 0.0003 0.090 Uiso 1 1 calc R
H31B H 0.9569 0.2367 0.0455 0.090 Uiso 1 1 calc R
H31C H 0.9205 0.1941 0.0374 0.090 Uiso 1 1 calc R
C32 C 0.98388(17) 0.13575(15) 0.11017(11) 0.0902(13) Uani 1 1 d .
H32A H 0.9860 0.1114 0.1312 0.108 Uiso 1 1 calc R
H32B H 0.9863 0.1672 0.1226 0.108 Uiso 1 1 calc R
H32C H 1.0098 0.1315 0.0908 0.108 Uiso 1 1 calc R

loop_
_atom_site_aniso_label
_atom_site_aniso_U_11
_atom_site_aniso_U_22
_atom_site_aniso_U_33
_atom_site_aniso_U_23
_atom_site_aniso_U_13
_atom_site_aniso_U_12
O1 0.104(2) 0.0725(16) 0.0667(15) 0.0031(13) 0.0009(14) -0.0209(14)
O2 0.0862(18) 0.120(2) 0.0527(13) -0.0089(14) -0.0006(13) -0.0139(16)
O3 0.0844(18) 0.0948(19) 0.0780(17) -0.0071(15) -0.0064(14) 0.0088(15)
O4 0.0941(18) 0.0792(17) 0.0596(14) -0.0008(12) 0.0115(13) 0.0011(14)
O5 0.0687(14) 0.0663(14) 0.0617(13) -0.0096(11) -0.0060(11) 0.0041(12)
O6 0.1016(19) 0.0669(15) 0.0537(13) -0.0114(11) 0.0043(13) 0.0050(13)
C1 0.081(3) 0.069(2) 0.064(2) 0.0066(18) -0.0027(19) 0.002(2)
C2 0.108(3) 0.067(2) 0.057(2) 0.0021(18) -0.007(2) 0.004(2)
C3 0.129(4) 0.064(2) 0.0490(19) 0.0037(16) -0.006(2) -0.006(2)
C4 0.102(3) 0.063(2) 0.0542(19) -0.0007(17) 0.009(2) 0.000(2)
C5 0.122(3) 0.069(2) 0.072(2) -0.001(2) 0.019(2) 0.005(2)
C6 0.104(3) 0.077(2) 0.071(2) 0.006(2) 0.018(2) -0.005(2)
C7 0.099(3) 0.060(2) 0.057(2) 0.0060(17) 0.010(2) -0.004(2)
C8 0.088(3) 0.067(2) 0.064(2) 0.0068(18) 0.007(2) -0.0093(19)
C9 0.095(3) 0.060(2) 0.0552(19) 0.0034(16) 0.0031(19) -0.0052(19)
C10 0.092(3) 0.061(2) 0.0530(18) 0.0074(16) 0.0089(19) 0.0016(19)
C11 0.095(3) 0.057(2) 0.0564(19) 0.0075(16) 0.0029(19) 0.0000(19)
C12 0.091(3) 0.059(2) 0.0562(19) 0.0044(16) 0.0042(19) -0.0034(19)
C13 0.072(2) 0.063(2) 0.0504(17) -0.0040(16) -0.0058(16) 0.0054(17)
C14 0.074(2) 0.075(2) 0.0540(18) 0.0004(17) -0.0006(16) 0.0017(18)
C15 0.087(3) 0.085(3) 0.0491(18) -0.0080(18) 0.0037(18) 0.007(2)
C16 0.076(2) 0.082(3) 0.0546(19) -0.0130(18) -0.0035(17) 0.006(2)
C17 0.117(3) 0.082(3) 0.068(2) -0.020(2) -0.004(2) 0.000(2)
C18 0.099(3) 0.081(3) 0.083(3) -0.025(2) -0.008(2) -0.006(2)
C19 0.078(2) 0.062(2) 0.062(2) -0.0103(17) -0.0059(18) -0.0030(18)
C20 0.084(3) 0.070(2) 0.071(2) -0.0009(19) 0.000(2) -0.0105(19)
C21 0.077(2) 0.071(2) 0.0554(19) -0.0043(17) -0.0015(17) 0.0030(18)
C22 0.070(2) 0.062(2) 0.0540(18) -0.0069(16) -0.0058(16) 0.0052(17)
C23 0.067(2) 0.060(2) 0.0509(17) -0.0045(15) -0.0062(15) 0.0062(16)
C24 0.070(2) 0.070(2) 0.0532(18) -0.0101(16) -0.0064(16) 0.0078(18)
C25 0.096(3) 0.066(2) 0.066(2) 0.0009(18) -0.003(2) -0.007(2)
C26 0.081(3) 0.084(3) 0.066(2) -0.0012(19) 0.0070(19) -0.003(2)
C27 0.079(2) 0.094(3) 0.064(2) 0.001(2) 0.0098(19) -0.002(2)
C28 0.087(3) 0.105(3) 0.080(3) -0.023(2) 0.001(2) 0.004(2)
C29 0.090(3) 0.106(3) 0.091(3) 0.004(3) 0.008(2) -0.014(2)
C30 0.127(4) 0.100(3) 0.099(3) 0.002(3) 0.019(3) 0.029(3)
C31 0.086(3) 0.066(2) 0.072(2) -0.0042(18) 0.000(2) 0.002(2)
C32 0.131(4) 0.082(3) 0.057(2) -0.0036(19) -0.017(2) -0.014(2)

loop_
_atom_type_symbol
_atom_type_description
_atom_type_scat_dispersion_real
_atom_type_scat_dispersion_imag
_atom_type_scat_source
C C 0.0033 0.0016 'International Tables Vol C Tables 4.2.6.8 and 6.1.1.4'
H H 0.0000 0.0000 'International Tables Vol C Tables 4.2.6.8 and 6.1.1.4'
O O 0.0106 0.0060 'International Tables Vol C Tables 4.2.6.8 and 6.1.1.4'

loop_
_geom_angle_atom_site_label_1
_geom_angle_atom_site_label_2
_geom_angle_atom_site_label_3
_geom_angle
_geom_angle_site_symmetry_1
_geom_angle_site_symmetry_3
C25 O1 C26 112.1(3) . .
C27 O2 C28 112.1(3) . .
C1 O3 C29 113.7(3) . .
C10 O4 C30 115.3(3) . .
C13 O5 C31 114.4(3) . .
C22 O6 C32 114.3(3) . .
C2 C1 O3 118.6(4) . .
C2 C1 C11 121.2(4) . .
O3 C1 C11 120.2(3) . .
C1 C2 C3 120.5(4) . .
C1 C2 C28 120.6(4) . 22_776
C3 C2 C28 118.9(3) . 22_776
C4 C3 C2 120.5(3) . .
C4 C3 H3 119.8 . .
C2 C3 H3 119.8 . .
C3 C4 C12 118.9(4) . .
C3 C4 C5 133.2(3) . .
C12 C4 C5 107.9(4) . .
C4 C5 C6 105.6(3) . .
C4 C5 H5A 110.6 . .
C6 C5 H5A 110.6 . .
C4 C5 H5B 110.6 . .
C6 C5 H5B 110.6 . .
H5A C5 H5B 108.8 . .
C7 C6 C5 105.0(3) . .
C7 C6 H6A 110.8 . .
C5 C6 H6A 110.8 . .
C7 C6 H6B 110.8 . .
C5 C6 H6B 110.8 . .
H6A C6 H6B 108.8 . .
C8 C7 C12 119.0(4) . .
C8 C7 C6 132.3(4) . .
C12 C7 C6 108.7(3) . .
C7 C8 C9 119.9(4) . .
C7 C8 H8 120.0 . .
C9 C8 H8 120.0 . .
C10 C9 C8 120.5(3) . .
C10 C9 C25 119.1(3) . .
C8 C9 C25 120.3(4) . .
C9 C10 O4 117.2(3) . .
C9 C10 C11 121.7(3) . .
O4 C10 C11 121.1(3) . .
C12 C11 C1 115.7(3) . .
C12 C11 C10 114.7(3) . .
C1 C11 C10 129.6(4) . .
C7 C12 C11 124.0(3) . .
C7 C12 C4 112.7(3) . .
C11 C12 C4 123.2(4) . .
C14 C13 O5 118.0(3) . .
C14 C13 C23 121.5(3) . .
O5 C13 C23 120.5(3) . .
C13 C14 C15 120.3(3) . .
C13 C14 C27 121.4(3) . .
C15 C14 C27 118.3(3) . .
C16 C15 C14 120.1(3) . .
C16 C15 H15 119.9 . .
C14 C15 H15 119.9 . .
C15 C16 C24 119.1(3) . .
C15 C16 C17 132.8(3) . .
C24 C16 C17 108.1(3) . .
C16 C17 C18 105.4(3) . .
C16 C17 H17A 110.7 . .
C18 C17 H17A 110.7 . .
C16 C17 H17B 110.7 . .
C18 C17 H17B 110.7 . .
H17A C17 H17B 108.8 . .
C19 C18 C17 105.1(3) . .
C19 C18 H18A 110.7 . .
C17 C18 H18A 110.7 . .
C19 C18 H18B 110.7 . .
C17 C18 H18B 110.7 . .
H18A C18 H18B 108.8 . .
C20 C19 C24 119.2(3) . .
C20 C19 C18 132.1(3) . .
C24 C19 C18 108.7(3) . .
C19 C20 C21 119.9(3) . .
C19 C20 H20 120.0 . .
C21 C20 H20 120.0 . .
C22 C21 C20 120.7(3) . .
C22 C21 C26 121.6(3) . .
C20 C21 C26 117.7(3) . .
O6 C22 C21 118.4(3) . .
O6 C22 C23 120.6(3) . .
C21 C22 C23 120.9(3) . .
C24 C23 C13 115.7(3) . .
C24 C23 C22 115.2(3) . .
C13 C23 C22 129.0(3) . .
C19 C24 C16 112.7(3) . .
C19 C24 C23 124.0(3) . .
C16 C24 C23 123.3(3) . .
O1 C25 C9 113.2(3) . .
O1 C25 H25A 108.9 . .
C9 C25 H25A 108.9 . .
O1 C25 H25B 108.9 . .
C9 C25 H25B 108.9 . .
H25A C25 H25B 107.7 . .
O1 C26 C21 112.8(3) . .
O1 C26 H26A 109.0 . .
C21 C26 H26A 109.0 . .
O1 C26 H26B 109.0 . .
C21 C26 H26B 109.0 . .
H26A C26 H26B 107.8 . .
O2 C27 C14 113.5(3) . .
O2 C27 H27A 108.9 . .
C14 C27 H27A 108.9 . .
O2 C27 H27B 108.9 . .
C14 C27 H27B 108.9 . .
H27A C27 H27B 107.7 . .
O2 C28 C2 111.9(3) . 22_776
O2 C28 H28A 109.2 . .
C2 C28 H28A 109.2 22_776 .
O2 C28 H28B 109.2 . .
C2 C28 H28B 109.2 22_776 .
H28A C28 H28B 107.9 . .
O3 C29 H29A 109.5 . .
O3 C29 H29B 109.5 . .
H29A C29 H29B 109.5 . .
O3 C29 H29C 109.5 . .
H29A C29 H29C 109.5 . .
H29B C29 H29C 109.5 . .
O4 C30 H30A 109.5 . .
O4 C30 H30B 109.5 . .
H30A C30 H30B 109.5 . .
O4 C30 H30C 109.5 . .
H30A C30 H30C 109.5 . .
H30B C30 H30C 109.5 . .
O5 C31 H31A 109.5 . .
O5 C31 H31B 109.5 . .
H31A C31 H31B 109.5 . .
O5 C31 H31C 109.5 . .
H31A C31 H31C 109.5 . .
H31B C31 H31C 109.5 . .
O6 C32 H32A 109.5 . .
O6 C32 H32B 109.5 . .
H32A C32 H32B 109.5 . .
O6 C32 H32C 109.5 . .
H32A C32 H32C 109.5 . .
H32B C32 H32C 109.5 . .

loop_
_geom_bond_atom_site_label_1
_geom_bond_atom_site_label_2
_geom_bond_distance
_geom_bond_site_symmetry_2
O1 C25 1.405(4) .
O1 C26 1.424(4) .
O2 C27 1.412(4) .
O2 C28 1.427(4) .
O3 C1 1.379(4) .
O3 C29 1.437(5) .
O4 C10 1.382(4) .
O4 C30 1.439(5) .
O5 C13 1.385(4) .
O5 C31 1.430(4) .
O6 C22 1.378(4) .
O6 C32 1.420(4) .
C1 C2 1.375(5) .
C1 C11 1.428(5) .
C2 C3 1.419(6) .
C2 C28 1.524(6) 22_776
C3 C4 1.349(5) .
C3 H3 0.9300 .
C4 C12 1.411(5) .
C4 C5 1.518(6) .
C5 C6 1.537(6) .
C5 H5A 0.9700 .
C5 H5B 0.9700 .
C6 C7 1.518(5) .
C6 H6A 0.9700 .
C6 H6B 0.9700 .
C7 C8 1.361(5) .
C7 C12 1.397(5) .
C8 C9 1.412(5) .
C8 H8 0.9300 .
C9 C10 1.378(5) .
C9 C25 1.521(5) .
C10 C11 1.428(5) .
C11 C12 1.408(5) .
C13 C14 1.383(4) .
C13 C23 1.421(5) .
C14 C15 1.423(5) .
C14 C27 1.497(5) .
C15 C16 1.359(5) .
C15 H15 0.9300 .
C16 C24 1.409(5) .
C16 C17 1.515(5) .
C17 C18 1.544(6) .
C17 H17A 0.9700 .
C17 H17B 0.9700 .
C18 C19 1.510(5) .
C18 H18A 0.9700 .
C18 H18B 0.9700 .
C19 C20 1.350(5) .
C19 C24 1.400(5) .
C20 C21 1.427(5) .
C20 H20 0.9300 .
C21 C22 1.385(5) .
C21 C26 1.502(5) .
C22 C23 1.429(4) .
C23 C24 1.412(4) .
C25 H25A 0.9700 .
C25 H25B 0.9700 .
C26 H26A 0.9700 .
C26 H26B 0.9700 .
C27 H27A 0.9700 .
C27 H27B 0.9700 .
C28 C2 1.524(6) 22_776
C28 H28A 0.9700 .
C28 H28B 0.9700 .
C29 H29A 0.9600 .
C29 H29B 0.9600 .
C29 H29C 0.9600 .
C30 H30A 0.9600 .
C30 H30B 0.9600 .
C30 H30C 0.9600 .
C31 H31A 0.9600 .
C31 H31B 0.9600 .
C31 H31C 0.9600 .
C32 H32A 0.9600 .
C32 H32B 0.9600 .
C32 H32C 0.9600 .

loop_
_geom_torsion_atom_site_label_1
_geom_torsion_atom_site_label_2
_geom_torsion_atom_site_label_3
_geom_torsion_atom_site_label_4
_geom_torsion
_geom_torsion_site_symmetry_1
_geom_torsion_site_symmetry_4
C29 O3 C1 C2 -102.7(4) . .
C29 O3 C1 C11 79.1(4) . .
O3 C1 C2 C3 -179.3(3) . .
C11 C1 C2 C3 -1.2(5) . .
O3 C1 C2 C28 0.3(5) . 22_776
C11 C1 C2 C28 178.5(3) . 22_776
C1 C2 C3 C4 -1.6(5) . .
C28 C2 C3 C4 178.8(3) 22_776 .
C2 C3 C4 C12 2.8(5) . .
C2 C3 C4 C5 -176.8(4) . .
C3 C4 C5 C6 178.2(4) . .
C12 C4 C5 C6 -1.4(4) . .
C4 C5 C6 C7 1.2(4) . .
C5 C6 C7 C8 179.0(4) . .
C5 C6 C7 C12 -0.5(4) . .
C12 C7 C8 C9 0.5(5) . .
C6 C7 C8 C9 -179.0(4) . .
C7 C8 C9 C10 -2.0(5) . .
C7 C8 C9 C25 176.2(3) . .
C8 C9 C10 O4 -177.1(3) . .
C25 C9 C10 O4 4.7(5) . .
C8 C9 C10 C11 0.4(5) . .
C25 C9 C10 C11 -177.8(3) . .
C30 O4 C10 C9 -97.3(4) . .
C30 O4 C10 C11 85.2(4) . .
C2 C1 C11 C12 2.5(5) . .
O3 C1 C11 C12 -179.3(3) . .
C2 C1 C11 C10 -177.7(3) . .
O3 C1 C11 C10 0.4(6) . .
C9 C10 C11 C12 2.6(5) . .
O4 C10 C11 C12 180.0(3) . .
C9 C10 C11 C1 -177.2(3) . .
O4 C10 C11 C1 0.2(6) . .
C8 C7 C12 C11 2.8(5) . .
C6 C7 C12 C11 -177.6(3) . .
C8 C7 C12 C4 -180.0(3) . .
C6 C7 C12 C4 -0.4(4) . .
C1 C11 C12 C7 175.6(3) . .
C10 C11 C12 C7 -4.2(5) . .
C1 C11 C12 C4 -1.4(5) . .
C10 C11 C12 C4 178.8(3) . .
C3 C4 C12 C7 -178.5(3) . .
C5 C4 C12 C7 1.1(4) . .
C3 C4 C12 C11 -1.3(5) . .
C5 C4 C12 C11 178.4(3) . .
C31 O5 C13 C14 99.6(4) . .
C31 O5 C13 C23 -83.1(4) . .
O5 C13 C14 C15 175.7(3) . .
C23 C13 C14 C15 -1.6(5) . .
O5 C13 C14 C27 -7.3(5) . .
C23 C13 C14 C27 175.4(3) . .
C13 C14 C15 C16 1.7(5) . .
C27 C14 C15 C16 -175.4(3) . .
C14 C15 C16 C24 -0.5(5) . .
C14 C15 C16 C17 179.9(4) . .
C15 C16 C17 C18 -178.8(4) . .
C24 C16 C17 C18 1.5(4) . .
C16 C17 C18 C19 -0.7(4) . .
C17 C18 C19 C20 179.3(4) . .
C17 C18 C19 C24 -0.3(4) . .
C24 C19 C20 C21 -1.0(5) . .
C18 C19 C20 C21 179.5(4) . .
C19 C20 C21 C22 -1.0(6) . .
C19 C20 C21 C26 178.8(3) . .
C32 O6 C22 C21 101.1(4) . .
C32 O6 C22 C23 -83.5(4) . .
C20 C21 C22 O6 178.5(3) . .
C26 C21 C22 O6 -1.3(5) . .
C20 C21 C22 C23 3.1(5) . .
C26 C21 C22 C23 -176.7(3) . .
C14 C13 C23 C24 0.3(5) . .
O5 C13 C23 C24 -176.9(3) . .
C14 C13 C23 C22 -178.8(3) . .
O5 C13 C23 C22 4.0(5) . .
O6 C22 C23 C24 -178.3(3) . .
C21 C22 C23 C24 -2.9(5) . .
O6 C22 C23 C13 0.8(5) . .
C21 C22 C23 C13 176.1(3) . .
C20 C19 C24 C16 -178.3(3) . .
C18 C19 C24 C16 1.4(4) . .
C20 C19 C24 C23 1.0(5) . .
C18 C19 C24 C23 -179.3(3) . .
C15 C16 C24 C19 178.4(3) . .
C17 C16 C24 C19 -1.8(4) . .
C15 C16 C24 C23 -0.9(5) . .
C17 C16 C24 C23 178.9(3) . .
C13 C23 C24 C19 -178.3(3) . .
C22 C23 C24 C19 0.9(5) . .
C13 C23 C24 C16 0.9(5) . .
C22 C23 C24 C16 -179.8(3) . .
C26 O1 C25 C9 79.5(4) . .
C10 C9 C25 O1 -162.5(3) . .
C8 C9 C25 O1 19.3(5) . .
C25 O1 C26 C21 74.9(4) . .
C22 C21 C26 O1 -127.6(4) . .
C20 C21 C26 O1 52.5(5) . .
C28 O2 C27 C14 -75.7(4) . .
C13 C14 C27 O2 140.8(3) . .
C15 C14 C27 O2 -42.1(5) . .
C27 O2 C28 C2 -74.1(4) . 22_776

loop_
_platon_squeeze_void_nr
_platon_squeeze_void_average_x
_platon_squeeze_void_average_y
_platon_squeeze_void_average_z
_platon_squeeze_void_volume
_platon_squeeze_void_count_electrons
_platon_squeeze_void_content
1 0.250 0.000 0.001 1286 57 '1 hexane '
2 0.750 0.000 0.000 1286 57 '1 hexane '
3 0.750 0.500 0.128 1286 57 '1 hexane '
4 0.250 0.500 0.365 1285 57 '1 hexane '
